data_7048168
loop_
_publ_author_name
'J\'onsson, Helgi Freyr'
'Fiksdahl, Anne'

_publ_section_title
;
 Studies on gold-nitrone systems.
;
_journal_issue 1
_journal_name_full 'Dalton transactions (Cambridge, England : 2003)'
_journal_page_first 142
_journal_page_last 149
_journal_paper_doi 10.1039/c8dt04254c
_journal_volume 48
_journal_year 2018
_chemical_formula_moiety 'C10 H12 Au Cl3 N2 O'
_chemical_formula_sum 'C10 H12 Au Cl3 N2 O'
_chemical_formula_weight 479.53
_space_group_crystal_system monoclinic
_space_group_IT_number 14
_space_group_name_Hall '-P 2ybc'
_space_group_name_H-M_alt 'P 1 21/c 1'
_symmetry_space_group_name_Hall '-P 2ybc'
_symmetry_space_group_name_H-M 'P 1 21/c 1'
_atom_sites_solution_hydrogens geom
_atom_sites_solution_primary dual
_audit_block_doi 10.5517/ccdc.csd.cc1nznbm
_audit_creation_date 2017-02-01
_audit_creation_method
;
Olex2 1.2
(compiled 2017.01.04 svn.r3372 for OlexSys, GUI svn.r5292)
;
_audit_update_record
;
2017-05-09 deposited with the CCDC.
2018-11-19 downloaded from the CCDC.
;
_cell_angle_alpha 90
_cell_angle_beta 102.713(2)
_cell_angle_gamma 90
_cell_formula_units_Z 4
_cell_length_a 9.7725(9)
_cell_length_b 7.7140(8)
_cell_length_c 18.4793(18)
_cell_measurement_reflns_used 9928
_cell_measurement_temperature 100(2)
_cell_measurement_theta_max 33.21
_cell_measurement_theta_min 2.63
_cell_volume 1358.9(2)
_computing_cell_refinement 'APEX3 (Bruker AXS, 2016)'
_computing_data_collection 'APEX3 (Bruker AXS, 2016)'
_computing_data_reduction 'APEX3 (Bruker AXS, 2016)'
_computing_molecular_graphics 'Diamond v4 (Brandenburg, 2012)'
_computing_publication_material 'Olex2 (Dolomanov et al., 2009)'
_computing_structure_refinement 'SHELXL (Sheldrick, 2015b)'
_computing_structure_solution 'SHELXT (Sheldrick, 2015a)'
_diffrn_ambient_temperature 100.02
_diffrn_detector 'Bruker PHOTON100 area detector'
_diffrn_detector_area_resol_mean 10.4167
_diffrn_detector_type 'CMOS area detector'
_diffrn_measured_fraction_theta_full 0.998
_diffrn_measured_fraction_theta_max 0.995
_diffrn_measurement_device 'three-circle diffractometer'
_diffrn_measurement_device_type 'Bruker D8 Venture, CMOS detector'
_diffrn_measurement_method '\f and \w scans'
_diffrn_radiation_probe x-ray
_diffrn_radiation_type MoK\a
_diffrn_radiation_wavelength 0.71073
_diffrn_reflns_av_R_equivalents 0.0310
_diffrn_reflns_av_unetI/netI 0.0232
_diffrn_reflns_Laue_measured_fraction_full 0.998
_diffrn_reflns_Laue_measured_fraction_max 0.995
_diffrn_reflns_limit_h_max 14
_diffrn_reflns_limit_h_min -14
_diffrn_reflns_limit_k_max 11
_diffrn_reflns_limit_k_min -11
_diffrn_reflns_limit_l_max 28
_diffrn_reflns_limit_l_min -28
_diffrn_reflns_number 23752
_diffrn_reflns_point_group_measured_fraction_full 0.998
_diffrn_reflns_point_group_measured_fraction_max 0.995
_diffrn_reflns_theta_full 26.000
_diffrn_reflns_theta_max 33.211
_diffrn_reflns_theta_min 2.747
_diffrn_source 'microfocus sealed X-ray tube'
_diffrn_standards_number 0
_exptl_absorpt_coefficient_mu 11.400
_exptl_absorpt_correction_T_max 0.7465
_exptl_absorpt_correction_T_min 0.3455
_exptl_absorpt_correction_type multi-scan
_exptl_absorpt_process_details
'SADABS-2016/2 (Bruker,2016/2) was used for absorption correction. wR2(int) was 0.1296 before and 0.0483 after correction. The Ratio of minimum to maximum transmission is 0.4628. The \l/2 correction factor is Not present.'
_exptl_crystal_colour yellow
_exptl_crystal_density_diffrn 2.344
_exptl_crystal_description prism
_exptl_crystal_F_000 896
_exptl_crystal_size_max 0.33
_exptl_crystal_size_mid 0.18
_exptl_crystal_size_min 0.16
_refine_diff_density_max 0.902
_refine_diff_density_min -1.935
_refine_diff_density_rms 0.168
_refine_ls_extinction_method none
_refine_ls_goodness_of_fit_ref 1.178
_refine_ls_hydrogen_treatment constr
_refine_ls_matrix_type full
_refine_ls_number_parameters 156
_refine_ls_number_reflns 5179
_refine_ls_number_restraints 0
_refine_ls_restrained_S_all 1.178
_refine_ls_R_factor_all 0.0229
_refine_ls_R_factor_gt 0.0203
_refine_ls_shift/su_max 0.003
_refine_ls_shift/su_mean 0.000
_refine_ls_structure_factor_coef Fsqd
_refine_ls_weighting_details 'w=1/[\s^2^(Fo^2^)+(0.0160P)^2^+1.7489P] where P=(Fo^2^+2Fc^2^)/3'
_refine_ls_weighting_scheme calc
_refine_ls_wR_factor_gt 0.0453
_refine_ls_wR_factor_ref 0.0459
_reflns_Friedel_coverage 0.000
_reflns_number_gt 4849
_reflns_number_total 5179
_reflns_threshold_expression 'I > 2\s(I)'
_cod_data_source_file c8dt04254c2.cif
_cod_data_source_block hfj-103
_cod_depositor_comments 'Adding full bibliography for 7048160--7048168.cif.'
_cod_database_code 7048168
_shelx_shelxl_version_number 2014/7
_shelx_space_group_comment
;
The symmetry employed for this shelxl refinement is uniquely defined
by the following loop, which should always be used as a source of
symmetry information in preference to the above space-group names.
They are only intended as comments.
;
_olex2_refinement_description
;
1. Fixed Uiso
 At 1.2 times of:
  All C(H) groups
 At 1.5 times of:
  All C(H,H,H) groups
2.a Ternary CH refined with riding coordinates:
 C00A(H00A)
2.b Aromatic/amide H refined with riding coordinates:
 C009(H009), C00B(H00B), C00C(H00C), C00E(H00E), C00H(H00K)
2.c Idealised Me refined as rotating group:
 C00F(H00D,H00F,H00G), C00G(H00H,H00I,H00J)
;
_olex2_submission_special_instructions 'No special instructions were received'

loop_
_space_group_symop_operation_xyz
'x, y, z'
'-x, y+1/2, -z+1/2'
'-x, -y, -z'
'x, -y-1/2, z-1/2'

loop_
_atom_site_label
_atom_site_type_symbol
_atom_site_fract_x
_atom_site_fract_y
_atom_site_fract_z
_atom_site_U_iso_or_equiv
_atom_site_adp_type
_atom_site_occupancy
_atom_site_site_symmetry_order
_atom_site_calc_flag
_atom_site_refinement_flags_posn
Au01 Au 0.64877(2) 0.57273(2) 0.44436(2) 0.00900(3) Uani 1 1 d .
Cl02 Cl 0.86038(6) 0.66700(8) 0.51012(3) 0.01530(10) Uani 1 1 d .
Cl03 Cl 0.43767(6) 0.48070(8) 0.37568(3) 0.01811(11) Uani 1 1 d .
Cl04 Cl 0.55288(6) 0.83059(8) 0.46300(3) 0.01740(11) Uani 1 1 d .
N005 N 0.7352(2) 0.3428(3) 0.42518(11) 0.0117(3) Uani 1 1 d .
O006 O 0.8441(2) 0.0918(2) 0.44217(10) 0.0158(3) Uani 1 1 d .
C007 C 0.7613(3) 0.4054(3) 0.29618(12) 0.0116(4) Uani 1 1 d .
N008 N 0.8289(2) 0.1335(3) 0.36232(11) 0.0146(4) Uani 1 1 d .
C009 C 0.8924(3) 0.4859(3) 0.31239(13) 0.0151(4) Uani 1 1 d .
H009 H 0.9568 0.4615 0.3578 0.018 Uiso 1 1 calc R
C00A C 0.7231(2) 0.2755(3) 0.34892(12) 0.0117(4) Uani 1 1 d .
H00A H 0.6270 0.2279 0.3289 0.014 Uiso 1 1 calc R
C00B C 0.9288(3) 0.6018(3) 0.26218(15) 0.0190(5) Uani 1 1 d .
H00B H 1.0183 0.6559 0.2731 0.023 Uiso 1 1 calc R
C00C C 0.8341(3) 0.6384(3) 0.19599(14) 0.0218(5) Uani 1 1 d .
H00C H 0.8589 0.7179 0.1618 0.026 Uiso 1 1 calc R
C00D C 0.7975(2) 0.2285(3) 0.47231(13) 0.0116(4) Uani 1 1 d .
C00E C 0.6671(3) 0.4427(3) 0.22956(13) 0.0159(4) Uani 1 1 d .
H00E H 0.5778 0.3882 0.2181 0.019 Uiso 1 1 calc R
C00F C 0.7766(3) -0.0243(3) 0.32219(16) 0.0227(5) Uani 1 1 d .
H00D H 0.8462 -0.1169 0.3357 0.034 Uiso 1 1 calc GR
H00F H 0.7597 -0.0027 0.2687 0.034 Uiso 1 1 calc GR
H00G H 0.6887 -0.0594 0.3353 0.034 Uiso 1 1 calc GR
C00G C 0.8245(3) 0.2312(4) 0.55413(13) 0.0166(4) Uani 1 1 d .
H00H H 0.7581 0.3101 0.5699 0.025 Uiso 1 1 calc GR
H00I H 0.9205 0.2711 0.5743 0.025 Uiso 1 1 calc GR
H00J H 0.8127 0.1142 0.5725 0.025 Uiso 1 1 calc GR
C00H C 0.7044(3) 0.5599(3) 0.17990(14) 0.0211(5) Uani 1 1 d .
H00K H 0.6400 0.5858 0.1347 0.025 Uiso 1 1 calc R

loop_
_atom_site_aniso_label
_atom_site_aniso_U_11
_atom_site_aniso_U_22
_atom_site_aniso_U_33
_atom_site_aniso_U_23
_atom_site_aniso_U_13
_atom_site_aniso_U_12
Au01 0.00992(4) 0.00969(4) 0.00796(4) 0.00022(3) 0.00319(3) 0.00131(3)
Cl02 0.0117(2) 0.0159(2) 0.0176(2) -0.00148(19) 0.00165(19) -0.00009(19)
Cl03 0.0123(2) 0.0212(3) 0.0193(3) -0.0038(2) 0.0003(2) 0.0000(2)
Cl04 0.0171(3) 0.0149(2) 0.0199(3) -0.0038(2) 0.0035(2) 0.0061(2)
N005 0.0140(9) 0.0111(8) 0.0109(8) 0.0009(6) 0.0048(7) 0.0018(7)
O006 0.0209(9) 0.0110(7) 0.0153(8) 0.0036(6) 0.0036(7) 0.0037(6)
C007 0.0176(10) 0.0085(9) 0.0091(9) -0.0009(7) 0.0038(8) 0.0033(7)
N008 0.0194(10) 0.0108(8) 0.0145(9) 0.0019(7) 0.0054(7) 0.0032(7)
C009 0.0172(11) 0.0140(10) 0.0142(10) 0.0015(8) 0.0036(8) 0.0022(9)
C00A 0.0149(10) 0.0094(8) 0.0112(9) -0.0004(7) 0.0035(8) 0.0013(8)
C00B 0.0254(13) 0.0150(10) 0.0190(11) 0.0002(9) 0.0103(10) -0.0013(9)
C00C 0.0398(16) 0.0148(11) 0.0135(10) 0.0007(9) 0.0118(11) -0.0014(11)
C00D 0.0117(9) 0.0104(9) 0.0135(9) 0.0032(7) 0.0044(7) -0.0002(7)
C00E 0.0195(11) 0.0161(10) 0.0110(10) 0.0008(8) 0.0010(8) 0.0028(9)
C00F 0.0315(14) 0.0127(10) 0.0227(12) -0.0056(9) 0.0034(11) 0.0024(10)
C00G 0.0177(11) 0.0200(11) 0.0125(10) 0.0053(8) 0.0046(8) 0.0006(9)
C00H 0.0340(15) 0.0176(11) 0.0104(10) 0.0006(8) 0.0024(10) 0.0034(10)

loop_
_atom_type_symbol
_atom_type_description
_atom_type_scat_dispersion_real
_atom_type_scat_dispersion_imag
_atom_type_scat_source
C C 0.0033 0.0016 'International Tables Vol C Tables 4.2.6.8 and 6.1.1.4'
H H 0.0000 0.0000 'International Tables Vol C Tables 4.2.6.8 and 6.1.1.4'
Au Au -2.0133 8.8022 'International Tables Vol C Tables 4.2.6.8 and 6.1.1.4'
Cl Cl 0.1484 0.1585 'International Tables Vol C Tables 4.2.6.8 and 6.1.1.4'
N N 0.0061 0.0033 'International Tables Vol C Tables 4.2.6.8 and 6.1.1.4'
O O 0.0106 0.0060 'International Tables Vol C Tables 4.2.6.8 and 6.1.1.4'

loop_
_geom_angle_atom_site_label_1
_geom_angle_atom_site_label_2
_geom_angle_atom_site_label_3
_geom_angle
Cl02 Au01 Cl03 178.56(2)
Cl04 Au01 Cl02 89.76(2)
Cl04 Au01 Cl03 90.24(2)
N005 Au01 Cl02 90.49(6)
N005 Au01 Cl03 89.47(6)
N005 Au01 Cl04 178.65(6)
C00A N005 Au01 121.55(14)
C00D N005 Au01 129.09(16)
C00D N005 C00A 109.20(19)
C00D O006 N008 106.13(17)
C009 C007 C00A 120.4(2)
C00E C007 C009 119.6(2)
C00E C007 C00A 120.0(2)
O006 N008 C00A 103.79(17)
C00F N008 O006 105.76(19)
C00F N008 C00A 112.1(2)
C007 C009 H009 120.0
C00B C009 C007 120.1(2)
C00B C009 H009 120.0
N005 C00A C007 113.86(18)
N005 C00A N008 101.10(17)
N005 C00A H00A 110.6
C007 C00A H00A 110.6
N008 C00A C007 109.63(19)
N008 C00A H00A 110.6
C009 C00B H00B 120.0
C009 C00B C00C 119.9(3)
C00C C00B H00B 120.0
C00B C00C H00C 119.9
C00H C00C C00B 120.3(2)
C00H C00C H00C 119.9
N005 C00D O006 114.6(2)
N005 C00D C00G 129.2(2)
O006 C00D C00G 116.3(2)
C007 C00E H00E 120.1
C00H C00E C007 119.9(2)
C00H C00E H00E 120.1
N008 C00F H00D 109.5
N008 C00F H00F 109.5
N008 C00F H00G 109.5
H00D C00F H00F 109.5
H00D C00F H00G 109.5
H00F C00F H00G 109.5
C00D C00G H00H 109.5
C00D C00G H00I 109.5
C00D C00G H00J 109.5
H00H C00G H00I 109.5
H00H C00G H00J 109.5
H00I C00G H00J 109.5
C00C C00H C00E 120.3(2)
C00C C00H H00K 119.8
C00E C00H H00K 119.8

loop_
_geom_bond_atom_site_label_1
_geom_bond_atom_site_label_2
_geom_bond_distance
Au01 Cl02 2.2751(6)
Au01 Cl03 2.2843(6)
Au01 Cl04 2.2573(6)
Au01 N005 2.0289(19)
N005 C00A 1.482(3)
N005 C00D 1.293(3)
O006 N008 1.485(3)
O006 C00D 1.320(3)
C007 C009 1.396(3)
C007 C00A 1.501(3)
C007 C00E 1.395(3)
N008 C00A 1.490(3)
N008 C00F 1.458(3)
C009 H009 0.9500
C009 C00B 1.390(3)
C00A H00A 1.0000
C00B H00B 0.9500
C00B C00C 1.391(4)
C00C H00C 0.9500
C00C C00H 1.377(4)
C00D C00G 1.477(3)
C00E H00E 0.9500
C00E C00H 1.393(4)
C00F H00D 0.9800
C00F H00F 0.9800
C00F H00G 0.9800
C00G H00H 0.9800
C00G H00I 0.9800
C00G H00J 0.9800
C00H H00K 0.9500

loop_
_geom_torsion_atom_site_label_1
_geom_torsion_atom_site_label_2
_geom_torsion_atom_site_label_3
_geom_torsion_atom_site_label_4
_geom_torsion
Au01 N005 C00A C007 49.2(2)
Au01 N005 C00A N008 166.67(14)
Au01 N005 C00D O006 -179.31(15)
Au01 N005 C00D C00G 0.0(4)
O006 N008 C00A N005 21.9(2)
O006 N008 C00A C007 142.38(18)
C007 C009 C00B C00C 0.5(4)
C007 C00E C00H C00C 0.4(4)
N008 O006 C00D N005 9.7(3)
N008 O006 C00D C00G -169.7(2)
C009 C007 C00A N005 56.0(3)
C009 C007 C00A N008 -56.4(3)
C009 C007 C00E C00H -0.1(4)
C009 C00B C00C C00H -0.2(4)
C00A N005 C00D O006 5.4(3)
C00A N005 C00D C00G -175.3(2)
C00A C007 C009 C00B 177.9(2)
C00A C007 C00E C00H -178.3(2)
C00B C00C C00H C00E -0.3(4)
C00D N005 C00A C007 -135.1(2)
C00D N005 C00A N008 -17.6(2)
C00D O006 N008 C00A -20.2(2)
C00D O006 N008 C00F -138.4(2)
C00E C007 C009 C00B -0.3(4)
C00E C007 C00A N005 -125.8(2)
C00E C007 C00A N008 121.7(2)
C00F N008 C00A N005 135.6(2)
C00F N008 C00A C007 -103.9(2)
